data_4306788
loop_
_publ_author_name
'Natcharee Kongprakaiwoot'
'Bruce C. Noll'
'Seth N. Brown'

_publ_section_title
;
Tetradentate Bis(hydroxamate) and Hydroxamate-Diketonate Ligands and Their
Titanium(IV) Complexes
;
_journal_name_full 'Inorganic Chemistry'
_journal_page_first 11902
_journal_page_last 11909
_journal_paper_doi 10.1021/ic8016479
_journal_volume 47
_journal_year 2008
_chemical_formula_moiety 'C32 H37 N O6 Ti'
_chemical_formula_sum 'C32 H37 N O6 Ti'
_chemical_formula_weight 579.53
_chemical_name_common (Hob)Ti(OiPr)2
_chemical_name_systematic
;
 (Biphenyl-2'-(4''-p-tolyl-2'',4''-butanedionato)-2-(N-methylacetohydroxamato))-
diisopropoxytitanium(IV)
;
_space_group_IT_number 2
_symmetry_cell_setting triclinic
_symmetry_space_group_name_Hall '-P 1'
_symmetry_space_group_name_H-M 'P -1'
_atom_sites_solution_hydrogens mixed
_atom_sites_solution_primary direct
_atom_sites_solution_secondary difmap
_audit_creation_method SHELXL-97
_cell_angle_alpha 74.389(13)
_cell_angle_beta 67.345(8)
_cell_angle_gamma 80.338(15)
_cell_formula_units_Z 2
_cell_length_a 11.0070(12)
_cell_length_b 11.816(3)
_cell_length_c 12.4624(12)
_cell_measurement_reflns_used 9863
_cell_measurement_temperature 100(2)
_cell_measurement_theta_max 28.29
_cell_measurement_theta_min 2.17
_cell_volume 1436.8(4)
_computing_cell_refinement 'APEX2/SAINT (Bruker, 2004)'
_computing_data_collection 'APEX2 (Bruker, 2004)'
_computing_data_reduction 'SAINT/XPREP (Bruker, 2004; Sheldrick, 2003)'
_computing_molecular_graphics 'XP (Sheldrick, 1998)'
_computing_publication_material 'XCIF (Sheldrick, 2001)'
_computing_structure_refinement 'XL (Sheldrick, 2001)'
_computing_structure_solution 'XS (Sheldrick, 2001)'
_diffrn_ambient_temperature 100(2)
_diffrn_detector_area_resol_mean 8.33
_diffrn_measured_fraction_theta_full .998
_diffrn_measured_fraction_theta_max .998
_diffrn_measurement_device_type 'CCD area detector'
_diffrn_measurement_method '\f and \w scans'
_diffrn_radiation_monochromator graphite
_diffrn_radiation_source 'fine-focus sealed tube'
_diffrn_radiation_type MoK\a
_diffrn_radiation_wavelength 0.71073
_diffrn_reflns_av_R_equivalents 0.0348
_diffrn_reflns_av_sigmaI/netI 0.0232
_diffrn_reflns_limit_h_max 14
_diffrn_reflns_limit_h_min -14
_diffrn_reflns_limit_k_max 15
_diffrn_reflns_limit_k_min -15
_diffrn_reflns_limit_l_max 16
_diffrn_reflns_limit_l_min -16
_diffrn_reflns_number 53248
_diffrn_reflns_theta_full 28.39
_diffrn_reflns_theta_max 28.39
_diffrn_reflns_theta_min 1.79
_exptl_absorpt_coefficient_mu 0.343
_exptl_absorpt_correction_T_max 0.9665
_exptl_absorpt_correction_T_min 0.8981
_exptl_absorpt_correction_type multi-scan
_exptl_absorpt_process_details
;
 Blessing, R. H. (1995) Acta Cryst. A51, 33-38.
Sheldrick, G. M. (2004) SADABS, University of G\"ottingen, Germany.
;
_exptl_crystal_colour 'pale yellow'
_exptl_crystal_density_diffrn 1.340
_exptl_crystal_density_method 'not measured'
_exptl_crystal_description block
_exptl_crystal_F_000 612
_exptl_crystal_recrystallization_method
;
 Crystals were grown by slow diffusion of hexanes into benzene.
;
_exptl_crystal_size_max 0.32
_exptl_crystal_size_mid 0.15
_exptl_crystal_size_min 0.10
_refine_diff_density_max .347
_refine_diff_density_min -.385
_refine_diff_density_rms .051
_refine_ls_extinction_method none
_refine_ls_goodness_of_fit_ref 1.032
_refine_ls_hydrogen_treatment mixed
_refine_ls_matrix_type full
_refine_ls_number_parameters 516
_refine_ls_number_reflns 7216
_refine_ls_number_restraints 0
_refine_ls_restrained_S_all 1.032
_refine_ls_R_factor_all 0.0476
_refine_ls_R_factor_gt 0.0338
_refine_ls_shift/su_max 0.001
_refine_ls_shift/su_mean 0.000
_refine_ls_structure_factor_coef Fsqd
_refine_ls_weighting_details 'calc w=1/[\s^2^(Fo^2^)+(0.0467P)^2^+0.7036P] where P=(Fo^2^+2Fc^2^)/3'
_refine_ls_weighting_scheme calc
_refine_ls_wR_factor_gt 0.0856
_refine_ls_wR_factor_ref 0.0937
_reflns_number_gt 5911
_reflns_number_total 7216
_reflns_threshold_expression >2sigma(I)
_cod_data_source_file ic8016479_si_001_2.cif
_cod_data_source_block mixtioipr2
_cod_depositor_comments
;
The following automatic conversions were performed:
'_symmetry_cell_setting' value 'Triclinic' changed to 'triclinic'
according to '/home/saulius/struct/CIF-dictionaries/cif_core.dic'
dictionary named 'cif_core.dic' version 2.4.1 from 2010-06-29.

Automatic conversion script
Id: cif_fix_enum 1527 2010-12-29 10:47:43Z saulius 

The following automatic conversions were performed:

'_atom_sites_solution_hydrogens' value 'difmap and geom' was changed
to 'mixed'.

Automatic conversion script
Id: cif_fix_values 6452 2018-10-05 10:23:21Z andrius 
;
_cod_database_code 4306788

loop_
_symmetry_equiv_pos_as_xyz
'x, y, z'
'-x, -y, -z'

loop_
_atom_site_label
_atom_site_type_symbol
_atom_site_fract_x
_atom_site_fract_y
_atom_site_fract_z
_atom_site_U_iso_or_equiv
_atom_site_adp_type
_atom_site_occupancy
_atom_site_symmetry_multiplicity
_atom_site_calc_flag
_atom_site_refinement_flags
_atom_site_disorder_assembly
_atom_site_disorder_group
Ti Ti -0.63095(2) -0.73496(2) -0.62920(2) 0.01625(7) Uani 1 1 d . A .
O1 O -0.75678(10) -0.68245(9) -0.47408(9) 0.0199(2) Uani 1 1 d . . .
O2 O -0.79087(9) -0.69157(9) -0.67251(9) 0.0202(2) Uani 1 1 d . . .
O3 O -0.72281(10) -0.88966(9) -0.52854(9) 0.0196(2) Uani 1 1 d . . .
O4 O -0.52389(10) -0.81183(9) -0.53315(9) 0.0195(2) Uani 1 1 d . . .
O5 O -0.54938(10) -0.79061(9) -0.76408(9) 0.0204(2) Uani 1 1 d . . .
O6 O -0.56309(10) -0.59364(9) -0.67946(10) 0.0235(2) Uani 1 1 d . . .
N N -0.58657(12) -0.89648(10) -0.43546(11) 0.0187(2) Uani 1 1 d . . .
C1 C -0.94203(15) -0.64989(13) -0.30653(13) 0.0208(3) Uani 1 1 d . . .
H1A H -1.0382(19) -0.6512(16) -0.2791(16) 0.025(4) Uiso 1 1 d . . .
H1B H -0.9246(17) -0.5701(16) -0.3127(15) 0.020(4) Uiso 1 1 d . . .
C2 C -0.88068(14) -0.67134(12) -0.43144(12) 0.0175(3) Uani 1 1 d . . .
C3 C -0.96259(14) -0.67200(13) -0.49336(13) 0.0203(3) Uani 1 1 d . . .
H3 H -1.0523(19) -0.6622(17) -0.4558(17) 0.028(5) Uiso 1 1 d . . .
C4 C -0.91431(13) -0.67837(12) -0.61179(12) 0.0172(3) Uani 1 1 d . . .
C5 C -0.77242(15) -1.02418(13) -0.33780(14) 0.0225(3) Uani 1 1 d . . .
H5A H -0.7562(18) -1.0958(18) -0.3678(17) 0.028(5) Uiso 1 1 d . . .
H5B H -0.7473(18) -1.0404(17) -0.2703(18) 0.027(5) Uiso 1 1 d . . .
C6 C -0.69106(14) -0.93320(12) -0.43747(12) 0.0180(3) Uani 1 1 d . . .
C7 C -0.53123(17) -0.92427(15) -0.34231(14) 0.0253(3) Uani 1 1 d . . .
H7A H -0.568(2) -0.8638(18) -0.2952(18) 0.033(5) Uiso 1 1 d . . .
H7B H -0.552(2) -0.997(2) -0.2958(19) 0.039(6) Uiso 1 1 d . . .
H7C H -0.439(2) -0.9265(17) -0.3770(17) 0.030(5) Uiso 1 1 d . . .
C11 C -0.90543(14) -0.85284(13) -0.18193(12) 0.0199(3) Uani 1 1 d . . .
C12 C -0.88656(15) -0.73232(13) -0.21819(12) 0.0206(3) Uani 1 1 d . . .
C13 C -0.81679(17) -0.68751(15) -0.16928(15) 0.0278(3) Uani 1 1 d . . .
H13 H -0.8027(19) -0.6088(19) -0.1943(17) 0.030(5) Uiso 1 1 d . . .
C14 C -0.76795(18) -0.75884(17) -0.08477(16) 0.0325(4) Uani 1 1 d . . .
H14 H -0.722(2) -0.7266(19) -0.0553(19) 0.038(5) Uiso 1 1 d . . .
C15 C -0.78851(17) -0.87624(16) -0.04740(14) 0.0296(3) Uani 1 1 d . . .
H15 H -0.761(2) -0.9263(19) 0.0126(19) 0.038(5) Uiso 1 1 d . . .
C16 C -0.85638(15) -0.92301(14) -0.09624(13) 0.0242(3) Uani 1 1 d . . .
H16 H -0.8692(18) -1.0043(17) -0.0718(16) 0.024(4) Uiso 1 1 d . . .
C21 C -0.97990(14) -0.90637(12) -0.23103(12) 0.0197(3) Uani 1 1 d . . .
C22 C -0.91836(15) -0.98660(12) -0.30398(13) 0.0209(3) Uani 1 1 d . . .
C23 C -0.99308(17) -1.03122(13) -0.34868(14) 0.0256(3) Uani 1 1 d . . .
H23 H -0.9515(18) -1.0854(17) -0.4008(17) 0.027(5) Uiso 1 1 d . . .
C24 C -1.12648(17) -1.00007(15) -0.32156(15) 0.0287(3) Uani 1 1 d . . .
H24 H -1.175(2) -1.0280(19) -0.3499(19) 0.037(5) Uiso 1 1 d . . .
C25 C -1.18764(16) -0.92230(15) -0.24814(15) 0.0270(3) Uani 1 1 d . . .
H25 H -1.278(2) -0.9039(18) -0.2264(18) 0.035(5) Uiso 1 1 d . . .
C26 C -1.11436(15) -0.87598(14) -0.20383(13) 0.0230(3) Uani 1 1 d . . .
H26 H -1.1559(18) -0.8226(17) -0.1527(17) 0.027(5) Uiso 1 1 d . . .
C31 C -1.00348(13) -0.66606(12) -0.67882(13) 0.0181(3) Uani 1 1 d . . .
C32 C -0.94971(15) -0.64652(15) -0.80221(14) 0.0255(3) Uani 1 1 d . . .
H32 H -0.856(2) -0.6424(17) -0.8427(17) 0.031(5) Uiso 1 1 d . . .
C33 C -1.02936(16) -0.63593(17) -0.86760(15) 0.0309(4) Uani 1 1 d . . .
H33 H -0.992(2) -0.620(2) -0.952(2) 0.044(6) Uiso 1 1 d . . .
C34 C -1.16401(15) -0.64600(15) -0.81224(15) 0.0263(3) Uani 1 1 d . . .
C35 C -1.21832(14) -0.66495(13) -0.68902(14) 0.0224(3) Uani 1 1 d . . .
H35 H -1.309(2) -0.6713(18) -0.6488(18) 0.034(5) Uiso 1 1 d . . .
C36 C -1.13931(14) -0.67430(13) -0.62296(14) 0.0202(3) Uani 1 1 d . . .
H36 H -1.1787(17) -0.6911(15) -0.5392(16) 0.017(4) Uiso 1 1 d . . .
C37 C -1.24879(19) -0.6377(2) -0.88438(19) 0.0402(5) Uani 1 1 d . . .
H37A H -1.333(3) -0.606(3) -0.847(3) 0.091(10) Uiso 1 1 d . . .
H37B H -1.220(4) -0.575(4) -0.959(4) 0.131(15) Uiso 1 1 d . . .
H37C H -1.244(4) -0.707(4) -0.908(4) 0.124(15) Uiso 1 1 d . . .
C51 C -0.55207(18) -0.64851(16) -0.94149(15) 0.0291(3) Uani 1 1 d . . .
H51A H -0.613(2) -0.5931(19) -0.8936(19) 0.038(6) Uiso 1 1 d . . .
H51B H -0.464(2) -0.6317(19) -0.9633(19) 0.041(6) Uiso 1 1 d . . .
H51C H -0.571(2) -0.6374(18) -1.0142(19) 0.036(5) Uiso 1 1 d . . .
C52 C -0.57053(15) -0.77449(14) -0.87264(13) 0.0228(3) Uani 1 1 d . . .
H52 H -0.6614(18) -0.7909(16) -0.8534(15) 0.021(4) Uiso 1 1 d . . .
C53 C -0.4788(2) -0.86084(19) -0.94253(17) 0.0359(4) Uani 1 1 d . . .
H53A H -0.392(2) -0.8482(18) -0.9585(18) 0.034(5) Uiso 1 1 d . . .
H53B H -0.491(2) -0.943(2) -0.900(2) 0.042(6) Uiso 1 1 d . . .
H53C H -0.492(2) -0.848(2) -1.022(2) 0.047(6) Uiso 1 1 d . . .
C61 C -0.4845(3) -0.4198(3) -0.6712(4) 0.0552(9) Uani 0.752(3) 1 d P A 1
H61A H -0.511(3) -0.347(3) -0.643(3) 0.058(9) Uiso 0.752(3) 1 d P A 1
H61B H -0.430(4) -0.468(3) -0.626(3) 0.061(10) Uiso 0.752(3) 1 d P A 1
H61C H -0.445(4) -0.407(3) -0.750(3) 0.060(11) Uiso 0.752(3) 1 d P A 1
C611 C -0.5359(9) -0.4613(7) -0.5856(11) 0.0552(9) Uani 0.248(3) 1 d P A 2
H61D H -0.4502 -0.4976 -0.5823 0.083 Uiso 0.248(3) 1 calc PR A 2
H61E H -0.6067 -0.4999 -0.5152 0.083 Uiso 0.248(3) 1 calc PR A 2
H61F H -0.5419 -0.3773 -0.5868 0.083 Uiso 0.248(3) 1 calc PR A 2
C62 C -0.6059(2) -0.48276(18) -0.6433(2) 0.0252(5) Uani 0.752(3) 1 d P A 1
H62 H -0.659(3) -0.495(2) -0.560(2) 0.027(6) Uiso 0.752(3) 1 d P A 1
C621 C -0.5495(7) -0.4753(6) -0.6950(7) 0.0252(5) Uani 0.248(3) 1 d P A 2
H621 H -0.4717 -0.4471 -0.7676 0.030 Uiso 0.248(3) 1 calc PR A 2
C63 C -0.6886(2) -0.41291(18) -0.71032(19) 0.0393(4) Uani 1 1 d . . .
H63C H -0.652(3) -0.407(2) -0.796(3) 0.066(8) Uiso 1 1 d . . .
H63B H -0.772(3) -0.453(3) -0.685(3) 0.091(10) Uiso 1 1 d . . .
H63A H -0.713(3) -0.335(3) -0.693(2) 0.068(8) Uiso 1 1 d . . .

loop_
_atom_site_aniso_label
_atom_site_aniso_U_11
_atom_site_aniso_U_22
_atom_site_aniso_U_33
_atom_site_aniso_U_23
_atom_site_aniso_U_13
_atom_site_aniso_U_12
Ti 0.01361(12) 0.01809(13) 0.01611(12) -0.00066(9) -0.00628(9) -0.00155(9)
O1 0.0196(5) 0.0218(5) 0.0195(5) -0.0043(4) -0.0081(4) -0.0021(4)
O2 0.0147(5) 0.0274(5) 0.0176(5) -0.0036(4) -0.0063(4) -0.0006(4)
O3 0.0221(5) 0.0206(5) 0.0165(5) -0.0025(4) -0.0068(4) -0.0055(4)
O4 0.0188(5) 0.0191(5) 0.0197(5) 0.0004(4) -0.0089(4) -0.0025(4)
O5 0.0183(5) 0.0254(5) 0.0153(5) -0.0012(4) -0.0063(4) -0.0005(4)
O6 0.0205(5) 0.0177(5) 0.0308(6) 0.0016(4) -0.0120(4) -0.0023(4)
N 0.0217(6) 0.0165(6) 0.0169(6) -0.0010(4) -0.0085(5) 0.0007(4)
C1 0.0267(8) 0.0160(7) 0.0198(7) -0.0064(5) -0.0087(6) 0.0031(5)
C2 0.0218(7) 0.0111(6) 0.0181(6) -0.0016(5) -0.0068(5) -0.0007(5)
C3 0.0166(6) 0.0222(7) 0.0202(7) -0.0050(5) -0.0055(5) 0.0013(5)
C4 0.0168(6) 0.0135(6) 0.0210(7) -0.0022(5) -0.0076(5) -0.0004(5)
C5 0.0268(7) 0.0144(7) 0.0203(7) -0.0021(5) -0.0036(6) -0.0005(5)
C6 0.0223(7) 0.0135(6) 0.0166(6) -0.0050(5) -0.0052(5) 0.0013(5)
C7 0.0279(8) 0.0277(8) 0.0216(7) -0.0034(6) -0.0144(6) 0.0042(6)
C11 0.0208(7) 0.0214(7) 0.0154(6) -0.0052(5) -0.0047(5) 0.0016(5)
C12 0.0247(7) 0.0211(7) 0.0154(6) -0.0076(5) -0.0060(5) 0.0029(5)
C13 0.0372(9) 0.0246(8) 0.0265(8) -0.0103(6) -0.0142(7) -0.0007(7)
C14 0.0393(9) 0.0393(10) 0.0288(9) -0.0143(7) -0.0196(7) -0.0001(7)
C15 0.0330(8) 0.0374(9) 0.0180(7) -0.0039(6) -0.0120(6) 0.0020(7)
C16 0.0265(7) 0.0245(8) 0.0173(7) -0.0015(6) -0.0061(6) 0.0005(6)
C21 0.0242(7) 0.0164(6) 0.0153(6) 0.0003(5) -0.0061(5) -0.0022(5)
C22 0.0261(7) 0.0136(6) 0.0178(7) 0.0011(5) -0.0043(6) -0.0035(5)
C23 0.0354(8) 0.0165(7) 0.0227(7) -0.0034(6) -0.0069(6) -0.0063(6)
C24 0.0353(9) 0.0262(8) 0.0269(8) -0.0014(6) -0.0132(7) -0.0112(7)
C25 0.0247(8) 0.0275(8) 0.0266(8) -0.0003(6) -0.0098(6) -0.0041(6)
C26 0.0246(7) 0.0224(7) 0.0190(7) -0.0034(6) -0.0061(6) -0.0005(6)
C31 0.0172(6) 0.0156(6) 0.0218(7) -0.0038(5) -0.0087(5) 0.0010(5)
C32 0.0177(7) 0.0349(9) 0.0227(7) -0.0044(6) -0.0081(6) 0.0001(6)
C33 0.0238(8) 0.0466(10) 0.0220(8) -0.0064(7) -0.0104(6) 0.0011(7)
C34 0.0230(7) 0.0299(8) 0.0296(8) -0.0065(6) -0.0146(6) 0.0015(6)
C35 0.0163(7) 0.0196(7) 0.0310(8) -0.0054(6) -0.0083(6) -0.0011(5)
C36 0.0188(7) 0.0175(7) 0.0236(7) -0.0049(5) -0.0071(6) -0.0001(5)
C37 0.0272(9) 0.0641(14) 0.0366(10) -0.0115(10) -0.0203(8) -0.0004(9)
C51 0.0320(9) 0.0337(9) 0.0227(8) 0.0035(7) -0.0149(7) -0.0089(7)
C52 0.0218(7) 0.0288(8) 0.0176(7) -0.0022(6) -0.0092(6) -0.0016(6)
C53 0.0395(10) 0.0443(11) 0.0252(9) -0.0136(8) -0.0140(8) 0.0085(8)
C61 0.0307(14) 0.0239(13) 0.107(3) -0.0120(15) -0.0204(17) -0.0079(10)
C611 0.0307(14) 0.0239(13) 0.107(3) -0.0120(15) -0.0204(17) -0.0079(10)
C62 0.0183(11) 0.0175(9) 0.0331(14) 0.0005(9) -0.0052(9) -0.0039(8)
C621 0.0183(11) 0.0175(9) 0.0331(14) 0.0005(9) -0.0052(9) -0.0039(8)
C63 0.0397(10) 0.0292(9) 0.0380(10) -0.0033(8) -0.0115(8) 0.0133(8)

loop_
_atom_type_symbol
_atom_type_description
_atom_type_scat_dispersion_real
_atom_type_scat_dispersion_imag
_atom_type_scat_source
C C .0033 .0016 'International Tables Vol C Tables 4.2.6.8 and 6.1.1.4'
H H .0000 .0000 'International Tables Vol C Tables 4.2.6.8 and 6.1.1.4'
N N .0061 .0033 'International Tables Vol C Tables 4.2.6.8 and 6.1.1.4'
O O .0106 .0060 'International Tables Vol C Tables 4.2.6.8 and 6.1.1.4'
Ti Ti .2776 .4457 'International Tables Vol C Tables 4.2.6.8 and 6.1.1.4'

loop_
_geom_angle_atom_site_label_1
_geom_angle_atom_site_label_2
_geom_angle_atom_site_label_3
_geom_angle
_geom_angle_site_symmetry_1
_geom_angle_site_symmetry_3
_geom_angle_publ_flag
O6 Ti O5 99.70(5) . . ?
O6 Ti O4 96.87(5) . . ?
O5 Ti O4 102.64(5) . . ?
O6 Ti O2 99.84(5) . . ?
O5 Ti O2 88.76(4) . . ?
O4 Ti O2 157.88(4) . . ?
O6 Ti O1 87.94(5) . . ?
O5 Ti O1 169.04(4) . . ?
O4 Ti O1 84.07(4) . . ?
O2 Ti O1 82.15(4) . . ?
O6 Ti O3 165.47(5) . . ?
O5 Ti O3 94.31(5) . . ?
O4 Ti O3 76.16(4) . . ?
O2 Ti O3 84.21(4) . . ?
O1 Ti O3 78.74(4) . . ?
C2 O1 Ti 130.05(9) . . ?
C4 O2 Ti 133.54(9) . . ?
C6 O3 Ti 111.91(9) . . ?
N O4 Ti 113.70(8) . . ?
C52 O5 Ti 135.31(9) . . ?
C621 O6 Ti 162.2(3) . . ?
C62 O6 Ti 134.16(12) . . ?
C6 N O4 115.47(11) . . ?
C6 N C7 130.19(13) . . ?
O4 N C7 114.15(12) . . ?
C12 C1 C2 114.27(12) . . ?
C12 C1 H1A 111.6(11) . . ?
C2 C1 H1A 109.4(11) . . ?
C12 C1 H1B 108.3(10) . . ?
C2 C1 H1B 106.4(10) . . ?
H1A C1 H1B 106.3(15) . . ?
O1 C2 C3 124.47(13) . . ?
O1 C2 C1 116.36(12) . . ?
C3 C2 C1 119.11(13) . . ?
C4 C3 C2 122.77(13) . . ?
C4 C3 H3 118.2(12) . . ?
C2 C3 H3 118.8(12) . . ?
O2 C4 C3 123.19(13) . . ?
O2 C4 C31 115.24(12) . . ?
C3 C4 C31 121.53(12) . . ?
C6 C5 C22 111.17(12) . . ?
C6 C5 H5A 106.7(11) . . ?
C22 C5 H5A 108.0(11) . . ?
C6 C5 H5B 111.4(12) . . ?
C22 C5 H5B 110.4(11) . . ?
H5A C5 H5B 109.1(16) . . ?
O3 C6 N 117.66(13) . . ?
O3 C6 C5 119.63(13) . . ?
N C6 C5 122.71(13) . . ?
N C7 H7A 107.3(12) . . ?
N C7 H7B 110.3(14) . . ?
H7A C7 H7B 110.9(17) . . ?
N C7 H7C 109.4(12) . . ?
H7A C7 H7C 112.3(16) . . ?
H7B C7 H7C 106.6(18) . . ?
C16 C11 C12 119.20(14) . . ?
C16 C11 C21 119.64(13) . . ?
C12 C11 C21 121.14(13) . . ?
C13 C12 C11 118.55(14) . . ?
C13 C12 C1 119.24(14) . . ?
C11 C12 C1 122.19(13) . . ?
C12 C13 C14 121.40(16) . . ?
C12 C13 H13 118.6(12) . . ?
C14 C13 H13 120.0(12) . . ?
C15 C14 C13 120.17(16) . . ?
C15 C14 H14 120.9(14) . . ?
C13 C14 H14 118.9(14) . . ?
C14 C15 C16 119.33(15) . . ?
C14 C15 H15 122.4(13) . . ?
C16 C15 H15 118.2(13) . . ?
C15 C16 C11 121.31(15) . . ?
C15 C16 H16 119.5(11) . . ?
C11 C16 H16 119.1(11) . . ?
C26 C21 C22 118.95(14) . . ?
C26 C21 C11 119.24(13) . . ?
C22 C21 C11 121.81(13) . . ?
C23 C22 C21 118.79(14) . . ?
C23 C22 C5 119.00(14) . . ?
C21 C22 C5 122.20(14) . . ?
C24 C23 C22 121.80(15) . . ?
C24 C23 H23 118.4(11) . . ?
C22 C23 H23 119.8(11) . . ?
C25 C24 C23 119.43(15) . . ?
C25 C24 H24 118.2(14) . . ?
C23 C24 H24 122.4(14) . . ?
C24 C25 C26 119.54(15) . . ?
C24 C25 H25 119.8(13) . . ?
C26 C25 H25 120.6(13) . . ?
C25 C26 C21 121.48(15) . . ?
C25 C26 H26 120.1(11) . . ?
C21 C26 H26 118.4(11) . . ?
C32 C31 C36 118.37(13) . . ?
C32 C31 C4 118.86(13) . . ?
C36 C31 C4 122.77(13) . . ?
C33 C32 C31 120.54(14) . . ?
C33 C32 H32 119.7(12) . . ?
C31 C32 H32 119.8(12) . . ?
C32 C33 C34 121.22(15) . . ?
C32 C33 H33 119.7(14) . . ?
C34 C33 H33 119.1(13) . . ?
C33 C34 C35 118.47(14) . . ?
C33 C34 C37 120.59(16) . . ?
C35 C34 C37 120.94(15) . . ?
C36 C35 C34 120.64(14) . . ?
C36 C35 H35 118.7(12) . . ?
C34 C35 H35 120.7(12) . . ?
C35 C36 C31 120.75(14) . . ?
C35 C36 H36 118.4(10) . . ?
C31 C36 H36 120.7(10) . . ?
C34 C37 H37A 111(2) . . ?
C34 C37 H37B 111(2) . . ?
H37A C37 H37B 100(3) . . ?
C34 C37 H37C 113(3) . . ?
H37A C37 H37C 115(3) . . ?
H37B C37 H37C 106(3) . . ?
C52 C51 H51A 111.0(12) . . ?
C52 C51 H51B 109.7(13) . . ?
H51A C51 H51B 110.0(18) . . ?
C52 C51 H51C 109.3(12) . . ?
H51A C51 H51C 108.4(17) . . ?
H51B C51 H51C 108.4(17) . . ?
O5 C52 C51 109.99(13) . . ?
O5 C52 C53 109.12(13) . . ?
C51 C52 C53 112.34(15) . . ?
O5 C52 H52 108.1(10) . . ?
C51 C52 H52 108.4(11) . . ?
C53 C52 H52 108.8(10) . . ?
C52 C53 H53A 109.6(13) . . ?
C52 C53 H53B 113.5(13) . . ?
H53A C53 H53B 106.5(18) . . ?
C52 C53 H53C 109.2(13) . . ?
H53A C53 H53C 108.2(18) . . ?
H53B C53 H53C 109.7(18) . . ?
C62 C61 H61A 110(2) . . ?
C62 C61 H61B 110(2) . . ?
H61A C61 H61B 105(3) . . ?
C62 C61 H61C 105(2) . . ?
H61A C61 H61C 112(3) . . ?
H61B C61 H61C 115(3) . . ?
C621 C611 H61D 109.5 . . ?
C621 C611 H61E 109.5 . . ?
H61D C611 H61E 109.5 . . ?
C621 C611 H61F 109.5 . . ?
H61D C611 H61F 109.5 . . ?
H61E C611 H61F 109.5 . . ?
C621 C611 H62 69.8(12) . . ?
H61A C611 H62 117.5(19) . . ?
H61B C611 H62 154(2) . . ?
H61D C611 H62 138.6 . . ?
H61E C611 H62 42.6 . . ?
H61F C611 H62 109.3 . . ?
O6 C62 C63 108.32(18) . . ?
O6 C62 C61 108.3(2) . . ?
C63 C62 C61 110.8(2) . . ?
O6 C62 H62 111.1(15) . . ?
C63 C62 H62 107.9(15) . . ?
C61 C62 H62 110.5(15) . . ?
O6 C621 C611 107.0(6) . . ?
O6 C621 C63 102.4(4) . . ?
C611 C621 C63 112.9(6) . . ?
O6 C621 H621 111.4 . . ?
C611 C621 H621 111.4 . . ?
C63 C621 H621 111.4 . . ?
C62 C63 H63C 115.3(16) . . ?
C621 C63 H63C 91.7(16) . . ?
C62 C63 H63B 109.3(19) . . ?
C621 C63 H63B 126.3(19) . . ?
H63C C63 H63B 103(2) . . ?
C62 C63 H63A 110.0(16) . . ?
C621 C63 H63A 114.3(16) . . ?
H63C C63 H63A 111(2) . . ?
H63B C63 H63A 108(2) . . ?

loop_
_geom_bond_atom_site_label_1
_geom_bond_atom_site_label_2
_geom_bond_distance
_geom_bond_site_symmetry_2
_geom_bond_publ_flag
Ti O6 1.7983(11) . ?
Ti O5 1.8161(11) . ?
Ti O4 1.9465(10) . ?
Ti O2 1.9830(10) . ?
Ti O1 2.0819(11) . ?
Ti O3 2.0849(11) . ?
O1 C2 1.2564(17) . ?
O2 C4 1.2820(17) . ?
O3 C6 1.2672(17) . ?
O4 N 1.3740(15) . ?
O5 C52 1.4177(17) . ?
O6 C621 1.385(7) . ?
O6 C62 1.445(2) . ?
N C6 1.3066(19) . ?
N C7 1.4488(19) . ?
C1 C12 1.508(2) . ?
C1 C2 1.513(2) . ?
C1 H1A 0.980(19) . ?
C1 H1B 0.971(18) . ?
C2 C3 1.396(2) . ?
C3 C4 1.382(2) . ?
C3 H3 0.918(19) . ?
C4 C31 1.4834(19) . ?
C5 C6 1.499(2) . ?
C5 C22 1.515(2) . ?
C5 H5A 0.98(2) . ?
C5 H5B 0.95(2) . ?
C7 H7A 0.98(2) . ?
C7 H7B 0.91(2) . ?
C7 H7C 0.94(2) . ?
C11 C16 1.392(2) . ?
C11 C12 1.398(2) . ?
C11 C21 1.488(2) . ?
C12 C13 1.383(2) . ?
C13 C14 1.384(2) . ?
C13 H13 0.92(2) . ?
C14 C15 1.367(3) . ?
C14 H14 0.91(2) . ?
C15 C16 1.380(2) . ?
C15 H15 0.94(2) . ?
C16 H16 0.944(19) . ?
C21 C26 1.391(2) . ?
C21 C22 1.399(2) . ?
C22 C23 1.386(2) . ?
C23 C24 1.382(2) . ?
C23 H23 0.969(19) . ?
C24 C25 1.380(2) . ?
C24 H24 0.89(2) . ?
C25 C26 1.382(2) . ?
C25 H25 0.93(2) . ?
C26 H26 0.953(19) . ?
C31 C32 1.386(2) . ?
C31 C36 1.393(2) . ?
C32 C33 1.381(2) . ?
C32 H32 0.97(2) . ?
C33 C34 1.384(2) . ?
C33 H33 0.95(2) . ?
C34 C35 1.385(2) . ?
C34 C37 1.502(2) . ?
C35 C36 1.384(2) . ?
C35 H35 0.93(2) . ?
C36 H36 0.941(17) . ?
C37 H37A 0.93(4) . ?
C37 H37B 0.99(5) . ?
C37 H37C 0.92(4) . ?
C51 C52 1.508(2) . ?
C51 H51A 0.99(2) . ?
C51 H51B 0.94(2) . ?
C51 H51C 0.98(2) . ?
C52 C53 1.508(2) . ?
C52 H52 0.975(18) . ?
C53 H53A 0.93(2) . ?
C53 H53B 0.98(2) . ?
C53 H53C 1.02(2) . ?
C61 C62 1.516(3) . ?
C61 H61A 0.98(4) . ?
C61 H61B 0.99(4) . ?
C61 H61C 0.89(4) . ?
C611 C621 1.482(14) . ?
C611 H61D 0.9800 . ?
C611 H61E 0.9800 . ?
C611 H61F 0.9800 . ?
C62 C63 1.473(3) . ?
C62 H62 0.96(3) . ?
C621 C63 1.642(7) . ?
C621 H621 1.0000 . ?
C63 H63C 0.97(3) . ?
C63 H63B 1.01(3) . ?
C63 H63A 0.97(3) . ?
